data_1568480
loop_
_publ_author_name
'Cemortan, Valeriu'
'Simler, Thomas'
'Moutet, Jules'
'Jaoul, Arnaud'
'Clavagu\'era, Carine'
'Nocton, Gr\'egory'

_publ_section_title
;
 Structure and bonding patterns in heterometallic organometallics with
 linear Ln--Pd--Ln motifs
;
_journal_issue 10
_journal_name_full 'Chemical Science'
_journal_page_first 2676
_journal_page_last 2685
_journal_paper_doi 10.1039/D2SC06933D
_journal_volume 14
_journal_year 2023
_chemical_formula_moiety 'C32 H51 Pd Yb'
_chemical_formula_sum 'C32 H51 Pd Yb'
_chemical_formula_weight 715.16
_space_group_crystal_system monoclinic
_space_group_IT_number 14
_space_group_name_Hall '-P 2yn'
_space_group_name_H-M_alt 'P 1 21/n 1'
_atom_sites_solution_hydrogens mixed
_atom_sites_solution_primary dual
_audit_block_doi 10.5517/ccdc.csd.cc2dc32z
_audit_creation_date 2022-10-18
_audit_creation_method
;
Olex2 1.5
(compiled 2022.04.07 svn.rca3783a0 for OlexSys, GUI svn.r6498)
;
_audit_update_record
;
2022-10-25 deposited with the CCDC.	2023-01-20 downloaded from the CCDC.
;
_cell_angle_alpha 90
_cell_angle_beta 91.493(2)
_cell_angle_gamma 90
_cell_formula_units_Z 4
_cell_length_a 8.5080(9)
_cell_length_b 16.1094(16)
_cell_length_c 21.445(2)
_cell_measurement_reflns_used 9985
_cell_measurement_temperature 150.0
_cell_measurement_theta_max 33.96
_cell_measurement_theta_min 2.28
_cell_volume 2938.2(5)
_computing_cell_refinement 'SAINT V8.38A (?, 2016)'
_computing_data_reduction 'SAINT V8.38A (?, 2016)'
_computing_molecular_graphics 'Olex2 1.5 (Dolomanov et al., 2009)'
_computing_publication_material 'Olex2 1.5 (Dolomanov et al., 2009)'
_computing_structure_refinement 'SHELXL 2019/2 (Sheldrick, 2015)'
_computing_structure_solution 'SHELXT 2018/2 (Sheldrick, 2018)'
_diffrn_ambient_temperature 150.00
_diffrn_measured_fraction_theta_full 0.998
_diffrn_measured_fraction_theta_max 0.999
_diffrn_measurement_device_type 'Bruker APEX-II CCD'
_diffrn_measurement_method '\f and \w scans'
_diffrn_radiation_type MoK\a
_diffrn_radiation_wavelength 0.71073
_diffrn_reflns_av_R_equivalents 0.0586
_diffrn_reflns_av_unetI/netI 0.0286
_diffrn_reflns_Laue_measured_fraction_full 0.998
_diffrn_reflns_Laue_measured_fraction_max 0.999
_diffrn_reflns_limit_h_max 13
_diffrn_reflns_limit_h_min -13
_diffrn_reflns_limit_k_max 25
_diffrn_reflns_limit_k_min -25
_diffrn_reflns_limit_l_max 34
_diffrn_reflns_limit_l_min -34
_diffrn_reflns_number 117934
_diffrn_reflns_point_group_measured_fraction_full 0.998
_diffrn_reflns_point_group_measured_fraction_max 0.999
_diffrn_reflns_theta_full 25.242
_diffrn_reflns_theta_max 34.337
_diffrn_reflns_theta_min 2.553
_exptl_absorpt_coefficient_mu 3.793
_exptl_absorpt_correction_T_max 0.7481
_exptl_absorpt_correction_T_min 0.4937
_exptl_absorpt_correction_type multi-scan
_exptl_absorpt_process_details
;
SADABS-2016/2 (Bruker,2016/2) was used for absorption correction.
wR2(int) was 0.1271 before and 0.0623 after correction.
The Ratio of minimum to maximum transmission is 0.6599.
The \l/2 correction factor is Not present.
;
_exptl_crystal_colour 'dark red'
_exptl_crystal_colour_modifier dark
_exptl_crystal_colour_primary red
_exptl_crystal_density_diffrn 1.617
_exptl_crystal_description plate
_exptl_crystal_F_000 1436
_exptl_crystal_size_max 0.6
_exptl_crystal_size_mid 0.32
_exptl_crystal_size_min 0.28
_refine_diff_density_max 1.500
_refine_diff_density_min -1.958
_refine_diff_density_rms 0.143
_refine_ls_extinction_method none
_refine_ls_goodness_of_fit_ref 1.106
_refine_ls_hydrogen_treatment mixed
_refine_ls_matrix_type full
_refine_ls_number_parameters 340
_refine_ls_number_reflns 12295
_refine_ls_number_restraints 0
_refine_ls_restrained_S_all 1.106
_refine_ls_R_factor_all 0.0386
_refine_ls_R_factor_gt 0.0275
_refine_ls_shift/su_max 0.004
_refine_ls_shift/su_mean 0.000
_refine_ls_structure_factor_coef Fsqd
_refine_ls_weighting_details 'w=1/[\s^2^(Fo^2^)+(0.0195P)^2^+3.7830P] where P=(Fo^2^+2Fc^2^)/3'
_refine_ls_weighting_scheme calc
_refine_ls_wR_factor_gt 0.0588
_refine_ls_wR_factor_ref 0.0645
_reflns_Friedel_coverage 0.000
_reflns_number_gt 10281
_reflns_number_total 12295
_reflns_threshold_expression 'I > 2\s(I)'
_cod_data_source_file d2sc06933d2.cif
_cod_data_source_block 6
_cod_depositor_comments 'Adding full bibliography for 1568477--1568482.cif.'
_cod_database_code 1568480
_shelx_shelxl_version_number 2019/2
_shelx_space_group_comment
;
The symmetry employed for this shelxl refinement is uniquely defined
by the following loop, which should always be used as a source of
symmetry information in preference to the above space-group names.
They are only intended as comments.
;
_shelx_estimated_absorpt_t_max 0.416
_shelx_estimated_absorpt_t_min 0.209
_olex2_refinement_description
;
1. Fixed Uiso
 At 1.5 times of:
  All C(H,H) groups, All C(H,H,H) groups, All Yb(H,H) groups
2.a Idealised Me refined as rotating group:
 C8(H8A,H8B,H8C), C9(H9A,H9B,H9C), C10(H10A,H10B,H10C), C11(H11A,H11B,H11C),
 C12(H12A,H12B,H12C), C18(H18A,H18B,H18C), C19(H19A,H19B,H19C), C20(H20A,H20B,
 H20C), C21(H21A,H21B,H21C), C22(H22A,H22B,H22C), C28(H28A,H28B,H28C), C29(H29A,
 H29B,H29C), C30(H30A,H30B,H30C), C31(H31A,H31B,H31C), C32(H32A,H32B,H32C)
;
_olex2_submission_special_instructions 'No special instructions were received'

loop_
_space_group_symop_operation_xyz
'x, y, z'
'-x+1/2, y+1/2, -z+1/2'
'-x, -y, -z'
'x-1/2, -y-1/2, z-1/2'

loop_
_atom_site_label
_atom_site_type_symbol
_atom_site_fract_x
_atom_site_fract_y
_atom_site_fract_z
_atom_site_U_iso_or_equiv
_atom_site_adp_type
_atom_site_occupancy
_atom_site_site_symmetry_order
_atom_site_calc_flag
_atom_site_refinement_flags_posn
_atom_site_refinement_flags_adp
_atom_site_refinement_flags_occupancy
_atom_site_disorder_assembly
_atom_site_disorder_group
Yb1 Yb 0.33107(2) 0.74292(2) 0.32754(2) 0.01274(2) Uani 1 1 d . . . . .
H1A H 0.519(4) 0.7417(16) 0.4025(15) 0.019 Uiso 1 1 d . U . . .
H2A H 0.075(4) 0.7452(16) 0.3228(15) 0.019 Uiso 1 1 d . U . . .
Pd1 Pd 0.21032(2) 0.74370(2) 0.45159(2) 0.01323(3) Uani 1 1 d . . . . .
C1 C 0.4560(3) 0.75022(15) 0.43723(11) 0.0198(4) Uani 1 1 d . . . . .
H1B H 0.495(4) 0.709(2) 0.4644(15) 0.030 Uiso 1 1 d . U . . .
H1C H 0.487(4) 0.800(2) 0.4547(15) 0.030 Uiso 1 1 d . U . . .
C2 C 0.0566(3) 0.75286(14) 0.37229(10) 0.0176(4) Uani 1 1 d . . . . .
H2B H -0.031(4) 0.718(2) 0.3810(15) 0.026 Uiso 1 1 d . U . . .
H2C H 0.007(4) 0.804(2) 0.3767(15) 0.026 Uiso 1 1 d . U . . .
C3 C 0.1833(3) 0.81636(15) 0.54978(11) 0.0234(4) Uani 1 1 d . . . . .
C4 C 0.0336(3) 0.80552(17) 0.52453(11) 0.0259(5) Uani 1 1 d . . . . .
C5 C 0.0065(3) 0.71612(18) 0.51709(11) 0.0247(5) Uani 1 1 d . . . . .
C6 C 0.1375(3) 0.67334(15) 0.54250(11) 0.0203(4) Uani 1 1 d . . . . .
C7 C 0.2537(3) 0.73429(15) 0.55629(10) 0.0193(4) Uani 1 1 d . . . . .
C8 C 0.2666(4) 0.89514(18) 0.56627(14) 0.0375(7) Uani 1 1 d . . . . .
H8A H 0.367019 0.897237 0.544935 0.056 Uiso 1 1 calc R U . . .
H8B H 0.286148 0.897397 0.611480 0.056 Uiso 1 1 calc R U . . .
H8C H 0.201473 0.942538 0.553235 0.056 Uiso 1 1 calc R U . . .
C9 C -0.0852(4) 0.8709(2) 0.50782(15) 0.0443(8) Uani 1 1 d . . . . .
H9A H -0.042149 0.925719 0.518296 0.067 Uiso 1 1 calc R U . . .
H9B H -0.180966 0.861441 0.531228 0.067 Uiso 1 1 calc R U . . .
H9C H -0.110237 0.868317 0.463000 0.067 Uiso 1 1 calc R U . . .
C10 C -0.1471(3) 0.6787(2) 0.49610(14) 0.0407(8) Uani 1 1 d . . . . .
H10A H -0.192888 0.711833 0.461860 0.061 Uiso 1 1 calc R U . . .
H10B H -0.219185 0.678107 0.531002 0.061 Uiso 1 1 calc R U . . .
H10C H -0.129704 0.621818 0.481712 0.061 Uiso 1 1 calc R U . . .
C11 C 0.1540(4) 0.58191(16) 0.55174(13) 0.0328(6) Uani 1 1 d . . . . .
H11A H 0.077084 0.552893 0.524844 0.049 Uiso 1 1 calc R U . . .
H11B H 0.135500 0.568151 0.595453 0.049 Uiso 1 1 calc R U . . .
H11C H 0.260427 0.564659 0.541002 0.049 Uiso 1 1 calc R U . . .
C12 C 0.4099(3) 0.71810(19) 0.58750(12) 0.0292(5) Uani 1 1 d . . . . .
H12A H 0.445054 0.661908 0.577258 0.044 Uiso 1 1 calc R U . . .
H12B H 0.400409 0.723209 0.632786 0.044 Uiso 1 1 calc R U . . .
H12C H 0.486734 0.758574 0.572924 0.044 Uiso 1 1 calc R U . . .
C13 C 0.3298(3) 0.90548(13) 0.33355(11) 0.0214(4) Uani 1 1 d . . . . .
C14 C 0.2341(3) 0.88484(14) 0.28023(12) 0.0225(4) Uani 1 1 d . . . . .
C15 C 0.3326(3) 0.84972(14) 0.23484(11) 0.0202(4) Uani 1 1 d . . . . .
C16 C 0.4896(3) 0.84911(13) 0.25981(11) 0.0186(4) Uani 1 1 d . . . . .
C17 C 0.4864(3) 0.88341(13) 0.32047(11) 0.0198(4) Uani 1 1 d . . . . .
C18 C 0.2750(4) 0.95038(16) 0.39035(13) 0.0338(6) Uani 1 1 d . . . . .
H18A H 0.165039 0.936099 0.397582 0.051 Uiso 1 1 calc R U . . .
H18B H 0.284148 1.010394 0.383894 0.051 Uiso 1 1 calc R U . . .
H18C H 0.340156 0.933958 0.426646 0.051 Uiso 1 1 calc R U . . .
C19 C 0.0657(3) 0.90759(18) 0.26796(15) 0.0338(6) Uani 1 1 d . . . . .
H19A H 0.011177 0.861246 0.247173 0.051 Uiso 1 1 calc R U . . .
H19B H 0.060067 0.956776 0.241104 0.051 Uiso 1 1 calc R U . . .
H19C H 0.015492 0.919644 0.307563 0.051 Uiso 1 1 calc R U . . .
C20 C 0.2799(4) 0.83140(18) 0.16883(12) 0.0316(6) Uani 1 1 d . . . . .
H20A H 0.371244 0.816366 0.144287 0.047 Uiso 1 1 calc R U . . .
H20B H 0.229232 0.880701 0.150634 0.047 Uiso 1 1 calc R U . . .
H20C H 0.205009 0.785194 0.168529 0.047 Uiso 1 1 calc R U . . .
C21 C 0.6376(3) 0.83312(17) 0.22535(13) 0.0289(5) Uani 1 1 d . . . . .
H21A H 0.702281 0.792557 0.248429 0.043 Uiso 1 1 calc R U . . .
H21B H 0.696353 0.885099 0.221336 0.043 Uiso 1 1 calc R U . . .
H21C H 0.611015 0.811260 0.183757 0.043 Uiso 1 1 calc R U . . .
C22 C 0.6321(4) 0.90472(17) 0.35849(13) 0.0315(6) Uani 1 1 d . . . . .
H22A H 0.603191 0.917483 0.401382 0.047 Uiso 1 1 calc R U . . .
H22B H 0.683307 0.953115 0.340219 0.047 Uiso 1 1 calc R U . . .
H22C H 0.704536 0.857426 0.358634 0.047 Uiso 1 1 calc R U . . .
C23 C 0.4976(3) 0.61311(14) 0.29940(12) 0.0230(5) Uani 1 1 d . . . . .
C24 C 0.4024(3) 0.63011(14) 0.24556(11) 0.0230(5) Uani 1 1 d . . . . .
C25 C 0.2440(3) 0.61483(14) 0.26016(11) 0.0207(4) Uani 1 1 d . . . . .
C26 C 0.2413(3) 0.58618(13) 0.32251(11) 0.0199(4) Uani 1 1 d . . . . .
C27 C 0.3975(3) 0.58492(14) 0.34672(12) 0.0219(4) Uani 1 1 d . . . . .
C28 C 0.6738(3) 0.6115(2) 0.30259(18) 0.0412(8) Uani 1 1 d . . . . .
H28A H 0.710981 0.556124 0.291064 0.062 Uiso 1 1 calc R U . . .
H28B H 0.710579 0.624558 0.345153 0.062 Uiso 1 1 calc R U . . .
H28C H 0.715052 0.652685 0.273650 0.062 Uiso 1 1 calc R U . . .
C29 C 0.4649(4) 0.64233(19) 0.18132(14) 0.0398(7) Uani 1 1 d . . . . .
H29A H 0.385395 0.670432 0.155008 0.060 Uiso 1 1 calc R U . . .
H29B H 0.489551 0.588230 0.163112 0.060 Uiso 1 1 calc R U . . .
H29C H 0.560353 0.676304 0.183921 0.060 Uiso 1 1 calc R U . . .
C30 C 0.1026(4) 0.61762(17) 0.21672(15) 0.0342(6) Uani 1 1 d . . . . .
H30A H 0.020830 0.651989 0.235087 0.051 Uiso 1 1 calc R U . . .
H30B H 0.062424 0.561222 0.210065 0.051 Uiso 1 1 calc R U . . .
H30C H 0.132468 0.641476 0.176691 0.051 Uiso 1 1 calc R U . . .
C31 C 0.1006(3) 0.55184(16) 0.35420(16) 0.0349(7) Uani 1 1 d . . . . .
H31A H 0.113975 0.558738 0.399426 0.052 Uiso 1 1 calc R U . . .
H31B H 0.089581 0.492706 0.344266 0.052 Uiso 1 1 calc R U . . .
H31C H 0.006088 0.581590 0.339631 0.052 Uiso 1 1 calc R U . . .
C32 C 0.4481(4) 0.54911(18) 0.40839(15) 0.0390(7) Uani 1 1 d . . . . .
H32A H 0.553716 0.569235 0.419763 0.059 Uiso 1 1 calc R U . . .
H32B H 0.449503 0.488395 0.405535 0.059 Uiso 1 1 calc R U . . .
H32C H 0.374291 0.566224 0.440269 0.059 Uiso 1 1 calc R U . . .

loop_
_atom_site_aniso_label
_atom_site_aniso_U_11
_atom_site_aniso_U_22
_atom_site_aniso_U_33
_atom_site_aniso_U_23
_atom_site_aniso_U_13
_atom_site_aniso_U_12
Yb1 0.01261(4) 0.01314(4) 0.01250(4) -0.00050(3) 0.00070(3) -0.00021(3)
Pd1 0.01227(6) 0.01588(6) 0.01149(6) -0.00009(5) -0.00053(5) 0.00030(5)
C1 0.0154(9) 0.0268(11) 0.0172(9) 0.0007(8) -0.0010(7) -0.0004(8)
C2 0.0156(9) 0.0235(10) 0.0137(9) 0.0003(7) -0.0012(7) 0.0013(7)
C3 0.0310(13) 0.0237(10) 0.0155(10) -0.0052(8) 0.0018(9) 0.0013(9)
C4 0.0266(12) 0.0368(13) 0.0146(10) -0.0026(9) 0.0029(9) 0.0119(10)
C5 0.0154(10) 0.0430(14) 0.0158(10) -0.0037(9) 0.0021(8) -0.0019(9)
C6 0.0205(10) 0.0244(10) 0.0160(9) 0.0028(8) 0.0010(8) -0.0028(8)
C7 0.0178(9) 0.0267(10) 0.0133(9) 0.0008(7) -0.0011(7) -0.0017(8)
C8 0.057(2) 0.0285(13) 0.0267(13) -0.0085(10) -0.0007(13) -0.0078(12)
C9 0.0457(19) 0.059(2) 0.0284(14) -0.0014(13) 0.0036(13) 0.0317(16)
C10 0.0184(12) 0.078(2) 0.0258(14) -0.0053(14) 0.0013(10) -0.0098(13)
C11 0.0443(17) 0.0252(12) 0.0290(13) 0.0058(10) 0.0051(12) -0.0083(11)
C12 0.0225(12) 0.0445(15) 0.0204(11) 0.0046(10) -0.0057(9) -0.0029(10)
C13 0.0289(12) 0.0130(8) 0.0226(11) 0.0011(7) 0.0035(9) -0.0004(8)
C14 0.0194(11) 0.0191(9) 0.0289(12) 0.0079(8) -0.0001(9) 0.0016(8)
C15 0.0219(11) 0.0211(9) 0.0176(10) 0.0051(7) -0.0021(8) -0.0048(8)
C16 0.0188(10) 0.0183(9) 0.0187(10) 0.0015(7) 0.0007(8) -0.0042(7)
C17 0.0219(11) 0.0158(9) 0.0217(10) 0.0007(7) -0.0026(8) -0.0044(7)
C18 0.0530(19) 0.0191(10) 0.0300(13) -0.0029(9) 0.0128(13) 0.0048(11)
C19 0.0239(13) 0.0304(13) 0.0470(17) 0.0185(12) -0.0017(11) 0.0042(10)
C20 0.0402(16) 0.0326(13) 0.0213(12) 0.0050(9) -0.0088(11) -0.0087(11)
C21 0.0231(12) 0.0329(13) 0.0311(13) -0.0001(10) 0.0081(10) -0.0066(10)
C22 0.0350(15) 0.0291(12) 0.0300(13) -0.0020(10) -0.0084(11) -0.0134(10)
C23 0.0152(10) 0.0198(10) 0.0342(13) -0.0086(9) 0.0031(9) 0.0012(7)
C24 0.0271(12) 0.0198(10) 0.0224(11) -0.0078(8) 0.0058(9) -0.0018(8)
C25 0.0205(10) 0.0166(9) 0.0248(11) -0.0053(8) -0.0024(8) -0.0001(7)
C26 0.0177(10) 0.0146(8) 0.0277(11) -0.0017(8) 0.0038(8) 0.0003(7)
C27 0.0230(11) 0.0167(9) 0.0258(11) -0.0015(8) -0.0022(9) 0.0067(8)
C28 0.0158(12) 0.0379(15) 0.070(2) -0.0177(15) 0.0013(13) 0.0030(10)
C29 0.059(2) 0.0335(14) 0.0280(14) -0.0094(11) 0.0204(14) -0.0082(13)
C30 0.0343(15) 0.0279(12) 0.0398(16) -0.0096(11) -0.0141(12) 0.0005(10)
C31 0.0303(14) 0.0194(11) 0.0558(19) 0.0007(11) 0.0187(13) -0.0047(9)
C32 0.054(2) 0.0258(12) 0.0368(16) 0.0034(11) -0.0111(14) 0.0127(12)

loop_
_atom_type_symbol
_atom_type_description
_atom_type_scat_dispersion_real
_atom_type_scat_dispersion_imag
_atom_type_scat_source
C C 0.0033 0.0016 'International Tables Vol C Tables 4.2.6.8 and 6.1.1.4'
H H 0.0000 0.0000 'International Tables Vol C Tables 4.2.6.8 and 6.1.1.4'
Pd Pd -0.9988 1.0072 'International Tables Vol C Tables 4.2.6.8 and 6.1.1.4'
Yb Yb -0.3850 5.5486 'International Tables Vol C Tables 4.2.6.8 and 6.1.1.4'

loop_
_citation_id
_citation_doi
_citation_year
1 10.26434/chemrxiv-2022-n4fbb 2022

loop_
_geom_angle_atom_site_label_1
_geom_angle_atom_site_label_2
_geom_angle_atom_site_label_3
_geom_angle
_geom_angle_site_symmetry_1
_geom_angle_site_symmetry_3
_geom_angle_publ_flag
H1A Yb1 H2A 136.8(12) . . ?
C1 Yb1 H1A 21.2(9) . . ?
C1 Yb1 H2A 115.7(9) . . ?
C1 Yb1 C13 84.89(8) . . ?
C1 Yb1 C14 115.72(8) . . ?
C1 Yb1 C15 130.91(7) . . ?
C1 Yb1 C16 105.68(7) . . ?
C1 Yb1 C17 79.39(7) . . ?
C1 Yb1 C23 91.97(8) . . ?
C1 Yb1 C24 123.56(8) . . ?
C1 Yb1 C25 130.48(8) . . ?
C1 Yb1 C26 101.21(8) . . ?
C1 Yb1 C27 79.56(8) . . ?
C2 Yb1 H1A 111.9(9) . . ?
C2 Yb1 H2A 24.9(8) . . ?
C2 Yb1 C1 90.78(7) . . ?
C2 Yb1 C13 85.06(7) . . ?
C2 Yb1 C14 79.02(7) . . ?
C2 Yb1 C15 105.42(7) . . ?
C2 Yb1 C16 130.71(7) . . ?
C2 Yb1 C17 115.73(7) . . ?
C2 Yb1 C23 130.22(7) . . ?
C2 Yb1 C24 121.86(8) . . ?
C2 Yb1 C25 90.50(7) . . ?
C2 Yb1 C26 78.97(7) . . ?
C2 Yb1 C27 101.33(8) . . ?
C13 Yb1 H1A 88.7(7) . . ?
C13 Yb1 H2A 88.9(7) . . ?
C13 Yb1 C14 31.53(8) . . ?
C13 Yb1 C15 51.95(7) . . ?
C13 Yb1 C16 51.83(7) . . ?
C13 Yb1 C17 31.26(8) . . ?
C13 Yb1 C26 162.93(7) . . ?
C13 Yb1 C27 163.22(8) . . ?
C14 Yb1 H1A 119.8(7) . . ?
C14 Yb1 H2A 70.3(7) . . ?
C14 Yb1 C15 31.32(8) . . ?
C14 Yb1 C16 51.86(7) . . ?
C14 Yb1 C17 51.76(8) . . ?
C14 Yb1 C26 136.85(8) . . ?
C14 Yb1 C27 164.71(8) . . ?
C15 Yb1 H1A 122.1(8) . . ?
C15 Yb1 H2A 88.7(8) . . ?
C15 Yb1 C16 31.41(7) . . ?
C15 Yb1 C26 127.03(7) . . ?
C15 Yb1 C27 138.09(8) . . ?
C16 Yb1 H1A 92.0(8) . . ?
C16 Yb1 H2A 119.2(8) . . ?
C16 Yb1 C26 138.55(7) . . ?
C17 Yb1 H1A 72.4(7) . . ?
C17 Yb1 H2A 119.1(7) . . ?
C17 Yb1 C15 51.71(7) . . ?
C17 Yb1 C16 31.16(7) . . ?
C17 Yb1 C26 165.29(7) . . ?
C17 Yb1 C27 137.24(8) . . ?
C23 Yb1 H1A 77.1(7) . . ?
C23 Yb1 H2A 123.5(7) . . ?
C23 Yb1 C13 144.67(8) . . ?
C23 Yb1 C14 140.95(8) . . ?
C23 Yb1 C15 109.67(8) . . ?
C23 Yb1 C16 95.97(8) . . ?
C23 Yb1 C17 113.61(8) . . ?
C23 Yb1 C24 31.58(8) . . ?
C23 Yb1 C25 52.17(7) . . ?
C23 Yb1 C26 51.79(7) . . ?
C23 Yb1 C27 31.34(8) . . ?
C24 Yb1 H1A 107.7(8) . . ?
C24 Yb1 H2A 103.3(8) . . ?
C24 Yb1 C13 136.85(8) . . ?
C24 Yb1 C14 114.96(8) . . ?
C24 Yb1 C15 86.59(8) . . ?
C24 Yb1 C16 87.10(7) . . ?
C24 Yb1 C17 115.76(8) . . ?
C24 Yb1 C25 31.37(8) . . ?
C24 Yb1 C26 51.60(7) . . ?
C24 Yb1 C27 51.73(8) . . ?
C25 Yb1 H1A 125.2(7) . . ?
C25 Yb1 H2A 73.7(7) . . ?
C25 Yb1 C13 144.47(8) . . ?
C25 Yb1 C14 113.08(8) . . ?
C25 Yb1 C15 96.06(7) . . ?
C25 Yb1 C16 110.43(7) . . ?
C25 Yb1 C17 141.58(8) . . ?
C25 Yb1 C26 31.25(8) . . ?
C25 Yb1 C27 51.76(8) . . ?
C26 Yb1 H1A 102.8(7) . . ?
C26 Yb1 H2A 74.1(7) . . ?
C27 Yb1 H1A 74.5(7) . . ?
C27 Yb1 H2A 103.5(7) . . ?
C27 Yb1 C16 126.96(8) . . ?
C27 Yb1 C26 31.10(8) . . ?
C1 Pd1 Yb1 59.30(7) . . ?
C1 Pd1 C3 102.60(9) . . ?
C1 Pd1 C4 134.91(10) . . ?
C1 Pd1 C5 149.06(9) . . ?
C1 Pd1 C6 115.20(9) . . ?
C1 Pd1 C7 90.66(9) . . ?
C2 Pd1 Yb1 59.13(6) . . ?
C2 Pd1 C1 117.93(9) . . ?
C2 Pd1 C3 126.26(9) . . ?
C2 Pd1 C4 96.28(9) . . ?
C2 Pd1 C5 92.53(9) . . ?
C2 Pd1 C6 121.83(9) . . ?
C2 Pd1 C7 151.33(9) . . ?
C3 Pd1 Yb1 148.13(6) . . ?
C4 Pd1 Yb1 147.66(6) . . ?
C4 Pd1 C3 33.19(9) . . ?
C5 Pd1 Yb1 148.86(6) . . ?
C5 Pd1 C3 58.24(9) . . ?
C5 Pd1 C4 36.14(10) . . ?
C5 Pd1 C6 35.19(9) . . ?
C6 Pd1 Yb1 150.76(6) . . ?
C6 Pd1 C3 58.66(9) . . ?
C6 Pd1 C4 58.63(9) . . ?
C7 Pd1 Yb1 149.46(6) . . ?
C7 Pd1 C3 35.95(8) . . ?
C7 Pd1 C4 58.30(8) . . ?
C7 Pd1 C5 59.32(8) . . ?
C7 Pd1 C6 35.70(8) . . ?
Yb1 C1 H1A 60(2) . . ?
Yb1 C1 H1B 132(2) . . ?
Yb1 C1 H1C 121(2) . . ?
H1A C1 H1B 101(3) . . ?
H1A C1 H1C 107(3) . . ?
Pd1 C1 Yb1 75.18(7) . . ?
Pd1 C1 H1A 134(2) . . ?
Pd1 C1 H1B 102(2) . . ?
Pd1 C1 H1C 105(2) . . ?
H1B C1 H1C 106(3) . . ?
Yb1 C2 H2A 57.7(18) . . ?
Yb1 C2 H2B 140(2) . . ?
Yb1 C2 H2C 121(2) . . ?
H2A C2 H2B 105(2) . . ?
H2A C2 H2C 106(2) . . ?
Pd1 C2 Yb1 75.31(7) . . ?
Pd1 C2 H2A 132.2(18) . . ?
Pd1 C2 H2B 106(2) . . ?
Pd1 C2 H2C 105(2) . . ?
H2B C2 H2C 97(3) . . ?
C4 C3 Pd1 72.91(13) . . ?
C4 C3 C7 107.2(2) . . ?
C4 C3 C8 128.9(3) . . ?
C7 C3 Pd1 66.24(12) . . ?
C7 C3 C8 123.9(3) . . ?
C8 C3 Pd1 124.14(18) . . ?
C3 C4 Pd1 73.90(14) . . ?
C3 C4 C5 107.9(2) . . ?
C3 C4 C9 127.9(3) . . ?
C5 C4 Pd1 67.85(12) . . ?
C5 C4 C9 124.2(3) . . ?
C9 C4 Pd1 124.30(18) . . ?
C4 C5 Pd1 76.01(14) . . ?
C4 C5 C10 124.1(3) . . ?
C6 C5 Pd1 74.30(13) . . ?
C6 C5 C4 108.5(2) . . ?
C6 C5 C10 126.5(3) . . ?
C10 C5 Pd1 124.01(17) . . ?
C5 C6 Pd1 70.51(13) . . ?
C5 C6 C7 106.4(2) . . ?
C5 C6 C11 127.3(2) . . ?
C7 C6 Pd1 69.03(12) . . ?
C7 C6 C11 126.3(2) . . ?
C11 C6 Pd1 124.03(17) . . ?
C3 C7 Pd1 77.82(13) . . ?
C3 C7 C12 124.0(2) . . ?
C6 C7 Pd1 75.27(13) . . ?
C6 C7 C3 109.0(2) . . ?
C6 C7 C12 125.4(2) . . ?
C12 C7 Pd1 125.01(17) . . ?
C3 C8 H8A 109.5 . . ?
C3 C8 H8B 109.5 . . ?
C3 C8 H8C 109.5 . . ?
H8A C8 H8B 109.5 . . ?
H8A C8 H8C 109.5 . . ?
H8B C8 H8C 109.5 . . ?
C4 C9 H9A 109.5 . . ?
C4 C9 H9B 109.5 . . ?
C4 C9 H9C 109.5 . . ?
H9A C9 H9B 109.5 . . ?
H9A C9 H9C 109.5 . . ?
H9B C9 H9C 109.5 . . ?
C5 C10 H10A 109.5 . . ?
C5 C10 H10B 109.5 . . ?
C5 C10 H10C 109.5 . . ?
H10A C10 H10B 109.5 . . ?
H10A C10 H10C 109.5 . . ?
H10B C10 H10C 109.5 . . ?
C6 C11 H11A 109.5 . . ?
C6 C11 H11B 109.5 . . ?
C6 C11 H11C 109.5 . . ?
H11A C11 H11B 109.5 . . ?
H11A C11 H11C 109.5 . . ?
H11B C11 H11C 109.5 . . ?
C7 C12 H12A 109.5 . . ?
C7 C12 H12B 109.5 . . ?
C7 C12 H12C 109.5 . . ?
H12A C12 H12B 109.5 . . ?
H12A C12 H12C 109.5 . . ?
H12B C12 H12C 109.5 . . ?
C14 C13 Yb1 74.37(13) . . ?
C14 C13 C18 125.5(2) . . ?
C17 C13 Yb1 74.58(12) . . ?
C17 C13 C14 107.7(2) . . ?
C17 C13 C18 126.6(2) . . ?
C18 C13 Yb1 121.52(16) . . ?
C13 C14 Yb1 74.10(12) . . ?
C13 C14 C19 127.5(2) . . ?
C15 C14 Yb1 74.49(13) . . ?
C15 C14 C13 108.0(2) . . ?
C15 C14 C19 123.9(2) . . ?
C19 C14 Yb1 124.83(16) . . ?
C14 C15 Yb1 74.19(13) . . ?
C14 C15 C16 108.0(2) . . ?
C14 C15 C20 123.9(2) . . ?
C16 C15 Yb1 74.61(12) . . ?
C16 C15 C20 127.3(2) . . ?
C20 C15 Yb1 125.20(16) . . ?
C15 C16 Yb1 73.97(12) . . ?
C15 C16 C21 127.4(2) . . ?
C17 C16 Yb1 74.02(12) . . ?
C17 C16 C15 107.6(2) . . ?
C17 C16 C21 123.8(2) . . ?
C21 C16 Yb1 127.46(16) . . ?
C13 C17 Yb1 74.16(12) . . ?
C13 C17 C22 127.0(2) . . ?
C16 C17 Yb1 74.82(12) . . ?
C16 C17 C13 108.7(2) . . ?
C16 C17 C22 123.5(2) . . ?
C22 C17 Yb1 125.00(16) . . ?
C13 C18 H18A 109.5 . . ?
C13 C18 H18B 109.5 . . ?
C13 C18 H18C 109.5 . . ?
H18A C18 H18B 109.5 . . ?
H18A C18 H18C 109.5 . . ?
H18B C18 H18C 109.5 . . ?
C14 C19 H19A 109.5 . . ?
C14 C19 H19B 109.5 . . ?
C14 C19 H19C 109.5 . . ?
H19A C19 H19B 109.5 . . ?
H19A C19 H19C 109.5 . . ?
H19B C19 H19C 109.5 . . ?
C15 C20 H20A 109.5 . . ?
C15 C20 H20B 109.5 . . ?
C15 C20 H20C 109.5 . . ?
H20A C20 H20B 109.5 . . ?
H20A C20 H20C 109.5 . . ?
H20B C20 H20C 109.5 . . ?
C16 C21 H21A 109.5 . . ?
C16 C21 H21B 109.5 . . ?
C16 C21 H21C 109.5 . . ?
H21A C21 H21B 109.5 . . ?
H21A C21 H21C 109.5 . . ?
H21B C21 H21C 109.5 . . ?
C17 C22 H22A 109.5 . . ?
C17 C22 H22B 109.5 . . ?
C17 C22 H22C 109.5 . . ?
H22A C22 H22B 109.5 . . ?
H22A C22 H22C 109.5 . . ?
H22B C22 H22C 109.5 . . ?
C24 C23 Yb1 74.42(13) . . ?
C24 C23 C28 126.1(3) . . ?
C27 C23 Yb1 75.56(13) . . ?
C27 C23 C24 107.7(2) . . ?
C27 C23 C28 125.5(3) . . ?
C28 C23 Yb1 123.55(17) . . ?
C23 C24 Yb1 74.00(13) . . ?
C23 C24 C29 124.3(3) . . ?
C25 C24 Yb1 74.47(13) . . ?
C25 C24 C23 108.3(2) . . ?
C25 C24 C29 126.0(3) . . ?
C29 C24 Yb1 128.33(17) . . ?
C24 C25 Yb1 74.16(13) . . ?
C24 C25 C26 107.8(2) . . ?
C24 C25 C30 127.6(2) . . ?
C26 C25 Yb1 75.33(13) . . ?
C26 C25 C30 124.2(2) . . ?
C30 C25 Yb1 121.96(16) . . ?
C25 C26 Yb1 73.43(12) . . ?
C25 C26 C31 125.6(2) . . ?
C27 C26 Yb1 74.37(13) . . ?
C27 C26 C25 108.2(2) . . ?
C27 C26 C31 125.6(2) . . ?
C31 C26 Yb1 124.67(16) . . ?
C23 C27 Yb1 73.10(13) . . ?
C23 C27 C32 126.3(3) . . ?
C26 C27 Yb1 74.53(12) . . ?
C26 C27 C23 108.0(2) . . ?
C26 C27 C32 125.2(3) . . ?
C32 C27 Yb1 124.45(17) . . ?
C23 C28 H28A 109.5 . . ?
C23 C28 H28B 109.5 . . ?
C23 C28 H28C 109.5 . . ?
H28A C28 H28B 109.5 . . ?
H28A C28 H28C 109.5 . . ?
H28B C28 H28C 109.5 . . ?
C24 C29 H29A 109.5 . . ?
C24 C29 H29B 109.5 . . ?
C24 C29 H29C 109.5 . . ?
H29A C29 H29B 109.5 . . ?
H29A C29 H29C 109.5 . . ?
H29B C29 H29C 109.5 . . ?
C25 C30 H30A 109.5 . . ?
C25 C30 H30B 109.5 . . ?
C25 C30 H30C 109.5 . . ?
H30A C30 H30B 109.5 . . ?
H30A C30 H30C 109.5 . . ?
H30B C30 H30C 109.5 . . ?
C26 C31 H31A 109.5 . . ?
C26 C31 H31B 109.5 . . ?
C26 C31 H31C 109.5 . . ?
H31A C31 H31B 109.5 . . ?
H31A C31 H31C 109.5 . . ?
H31B C31 H31C 109.5 . . ?
C27 C32 H32A 109.5 . . ?
C27 C32 H32B 109.5 . . ?
C27 C32 H32C 109.5 . . ?
H32A C32 H32B 109.5 . . ?
H32A C32 H32C 109.5 . . ?
H32B C32 H32C 109.5 . . ?

loop_
_geom_bond_atom_site_label_1
_geom_bond_atom_site_label_2
_geom_bond_distance
_geom_bond_site_symmetry_2
_geom_bond_publ_flag
Yb1 H1A 2.24(3) . ?
Yb1 H2A 2.17(3) . ?
Yb1 C1 2.559(2) . ?
Yb1 C2 2.552(2) . ?
Yb1 C13 2.622(2) . ?
Yb1 C14 2.626(2) . ?
Yb1 C15 2.629(2) . ?
Yb1 C16 2.638(2) . ?
Yb1 C17 2.627(2) . ?
Yb1 C23 2.606(2) . ?
Yb1 C24 2.611(2) . ?
Yb1 C25 2.615(2) . ?
Yb1 C26 2.639(2) . ?
Yb1 C27 2.637(2) . ?
Pd1 C1 2.123(2) . ?
Pd1 C2 2.123(2) . ?
Pd1 C3 2.425(2) . ?
Pd1 C4 2.413(2) . ?
Pd1 C5 2.303(2) . ?
Pd1 C6 2.352(2) . ?
Pd1 C7 2.271(2) . ?
C1 H1A 0.94(3) . ?
C1 H1B 0.94(3) . ?
C1 H1C 0.92(3) . ?
C2 H2A 1.09(3) . ?
C2 H2B 0.96(3) . ?
C2 H2C 0.93(3) . ?
C3 C4 1.382(4) . ?
C3 C7 1.457(3) . ?
C3 C8 1.492(4) . ?
C4 C5 1.467(4) . ?
C4 C9 1.497(4) . ?
C5 C6 1.408(3) . ?
C5 C10 1.497(4) . ?
C6 C7 1.419(3) . ?
C6 C11 1.492(4) . ?
C7 C12 1.496(3) . ?
C8 H8A 0.9800 . ?
C8 H8B 0.9800 . ?
C8 H8C 0.9800 . ?
C9 H9A 0.9800 . ?
C9 H9B 0.9800 . ?
C9 H9C 0.9800 . ?
C10 H10A 0.9800 . ?
C10 H10B 0.9800 . ?
C10 H10C 0.9800 . ?
C11 H11A 0.9800 . ?
C11 H11B 0.9800 . ?
C11 H11C 0.9800 . ?
C12 H12A 0.9800 . ?
C12 H12B 0.9800 . ?
C12 H12C 0.9800 . ?
C13 C14 1.426(4) . ?
C13 C17 1.414(3) . ?
C13 C18 1.501(3) . ?
C14 C15 1.418(4) . ?
C14 C19 1.496(4) . ?
C15 C16 1.426(3) . ?
C15 C20 1.503(3) . ?
C16 C17 1.414(3) . ?
C16 C21 1.499(3) . ?
C17 C22 1.505(3) . ?
C18 H18A 0.9800 . ?
C18 H18B 0.9800 . ?
C18 H18C 0.9800 . ?
C19 H19A 0.9800 . ?
C19 H19B 0.9800 . ?
C19 H19C 0.9800 . ?
C20 H20A 0.9800 . ?
C20 H20B 0.9800 . ?
C20 H20C 0.9800 . ?
C21 H21A 0.9800 . ?
C21 H21B 0.9800 . ?
C21 H21C 0.9800 . ?
C22 H22A 0.9800 . ?
C22 H22B 0.9800 . ?
C22 H22C 0.9800 . ?
C23 C24 1.420(4) . ?
C23 C27 1.416(4) . ?
C23 C28 1.499(4) . ?
C24 C25 1.413(3) . ?
C24 C29 1.502(4) . ?
C25 C26 1.415(3) . ?
C25 C30 1.503(4) . ?
C26 C27 1.415(3) . ?
C26 C31 1.498(3) . ?
C27 C32 1.496(4) . ?
C28 H28A 0.9800 . ?
C28 H28B 0.9800 . ?
C28 H28C 0.9800 . ?
C29 H29A 0.9800 . ?
C29 H29B 0.9800 . ?
C29 H29C 0.9800 . ?
C30 H30A 0.9800 . ?
C30 H30B 0.9800 . ?
C30 H30C 0.9800 . ?
C31 H31A 0.9800 . ?
C31 H31B 0.9800 . ?
C31 H31C 0.9800 . ?
C32 H32A 0.9800 . ?
C32 H32B 0.9800 . ?
C32 H32C 0.9800 . ?

loop_
_geom_torsion_atom_site_label_1
_geom_torsion_atom_site_label_2
_geom_torsion_atom_site_label_3
_geom_torsion_atom_site_label_4
_geom_torsion
_geom_torsion_site_symmetry_1
_geom_torsion_site_symmetry_2
_geom_torsion_site_symmetry_3
_geom_torsion_site_symmetry_4
_geom_torsion_publ_flag
Yb1 C13 C14 C15 -67.38(16) . . . . ?
Yb1 C13 C14 C19 122.0(2) . . . . ?
Yb1 C13 C17 C16 67.44(15) . . . . ?
Yb1 C13 C17 C22 -122.2(2) . . . . ?
Yb1 C14 C15 C16 -67.54(15) . . . . ?
Yb1 C14 C15 C20 122.1(2) . . . . ?
Yb1 C15 C16 C17 -66.93(15) . . . . ?
Yb1 C15 C16 C21 125.2(2) . . . . ?
Yb1 C16 C17 C13 -67.01(15) . . . . ?
Yb1 C16 C17 C22 122.2(2) . . . . ?
Yb1 C23 C24 C25 -67.17(16) . . . . ?
Yb1 C23 C24 C29 125.8(2) . . . . ?
Yb1 C23 C27 C26 66.92(15) . . . . ?
Yb1 C23 C27 C32 -120.7(2) . . . . ?
Yb1 C24 C25 C26 -68.43(15) . . . . ?
Yb1 C24 C25 C30 118.4(2) . . . . ?
Yb1 C25 C26 C27 -66.80(15) . . . . ?
Yb1 C25 C26 C31 121.1(2) . . . . ?
Yb1 C26 C27 C23 -65.97(15) . . . . ?
Yb1 C26 C27 C32 121.5(2) . . . . ?
Pd1 C3 C4 C5 59.63(16) . . . . ?
Pd1 C3 C4 C9 -121.2(3) . . . . ?
Pd1 C3 C7 C6 -69.55(16) . . . . ?
Pd1 C3 C7 C12 124.2(2) . . . . ?
Pd1 C4 C5 C6 67.81(16) . . . . ?
Pd1 C4 C5 C10 -121.8(2) . . . . ?
Pd1 C5 C6 C7 60.01(16) . . . . ?
Pd1 C5 C6 C11 -118.5(2) . . . . ?
Pd1 C6 C7 C3 71.26(16) . . . . ?
Pd1 C6 C7 C12 -122.8(2) . . . . ?
C3 C4 C5 Pd1 -63.50(17) . . . . ?
C3 C4 C5 C6 4.3(3) . . . . ?
C3 C4 C5 C10 174.7(2) . . . . ?
C4 C3 C7 Pd1 61.83(17) . . . . ?
C4 C3 C7 C6 -7.7(3) . . . . ?
C4 C3 C7 C12 -173.9(2) . . . . ?
C4 C5 C6 Pd1 -68.96(16) . . . . ?
C4 C5 C6 C7 -8.9(3) . . . . ?
C4 C5 C6 C11 172.6(2) . . . . ?
C5 C6 C7 Pd1 -60.98(16) . . . . ?
C5 C6 C7 C3 10.3(3) . . . . ?
C5 C6 C7 C12 176.3(2) . . . . ?
C7 C3 C4 Pd1 -57.57(16) . . . . ?
C7 C3 C4 C5 2.1(3) . . . . ?
C7 C3 C4 C9 -178.8(2) . . . . ?
C8 C3 C4 Pd1 120.4(3) . . . . ?
C8 C3 C4 C5 -180.0(2) . . . . ?
C8 C3 C4 C9 -0.8(4) . . . . ?
C8 C3 C7 Pd1 -116.3(2) . . . . ?
C8 C3 C7 C6 174.2(2) . . . . ?
C8 C3 C7 C12 7.9(4) . . . . ?
C9 C4 C5 Pd1 117.3(2) . . . . ?
C9 C4 C5 C6 -174.9(2) . . . . ?
C9 C4 C5 C10 -4.5(4) . . . . ?
C10 C5 C6 Pd1 121.0(3) . . . . ?
C10 C5 C6 C7 -179.0(2) . . . . ?
C10 C5 C6 C11 2.5(4) . . . . ?
C11 C6 C7 Pd1 117.5(2) . . . . ?
C11 C6 C7 C3 -171.2(2) . . . . ?
C11 C6 C7 C12 -5.2(4) . . . . ?
C13 C14 C15 Yb1 67.12(15) . . . . ?
C13 C14 C15 C16 -0.4(2) . . . . ?
C13 C14 C15 C20 -170.8(2) . . . . ?
C14 C13 C17 Yb1 -67.59(15) . . . . ?
C14 C13 C17 C16 -0.1(2) . . . . ?
C14 C13 C17 C22 170.2(2) . . . . ?
C14 C15 C16 Yb1 67.26(15) . . . . ?
C14 C15 C16 C17 0.3(2) . . . . ?
C14 C15 C16 C21 -167.5(2) . . . . ?
C15 C16 C17 Yb1 66.90(15) . . . . ?
C15 C16 C17 C13 -0.1(2) . . . . ?
C15 C16 C17 C22 -170.9(2) . . . . ?
C17 C13 C14 Yb1 67.73(15) . . . . ?
C17 C13 C14 C15 0.3(2) . . . . ?
C17 C13 C14 C19 -170.3(2) . . . . ?
C18 C13 C14 Yb1 -117.9(2) . . . . ?
C18 C13 C14 C15 174.8(2) . . . . ?
C18 C13 C14 C19 4.1(4) . . . . ?
C18 C13 C17 Yb1 118.1(2) . . . . ?
C18 C13 C17 C16 -174.5(2) . . . . ?
C18 C13 C17 C22 -4.1(4) . . . . ?
C19 C14 C15 Yb1 -121.8(2) . . . . ?
C19 C14 C15 C16 170.6(2) . . . . ?
C19 C14 C15 C20 0.3(4) . . . . ?
C20 C15 C16 Yb1 -122.8(2) . . . . ?
C20 C15 C16 C17 170.3(2) . . . . ?
C20 C15 C16 C21 2.4(4) . . . . ?
C21 C16 C17 Yb1 -124.7(2) . . . . ?
C21 C16 C17 C13 168.3(2) . . . . ?
C21 C16 C17 C22 -2.5(4) . . . . ?
C23 C24 C25 Yb1 66.86(16) . . . . ?
C23 C24 C25 C26 -1.6(3) . . . . ?
C23 C24 C25 C30 -174.7(2) . . . . ?
C24 C23 C27 Yb1 -68.09(16) . . . . ?
C24 C23 C27 C26 -1.2(2) . . . . ?
C24 C23 C27 C32 171.2(2) . . . . ?
C24 C25 C26 Yb1 67.64(15) . . . . ?
C24 C25 C26 C27 0.8(2) . . . . ?
C24 C25 C26 C31 -171.2(2) . . . . ?
C25 C26 C27 Yb1 66.17(15) . . . . ?
C25 C26 C27 C23 0.2(2) . . . . ?
C25 C26 C27 C32 -172.3(2) . . . . ?
C27 C23 C24 Yb1 68.87(16) . . . . ?
C27 C23 C24 C25 1.7(3) . . . . ?
C27 C23 C24 C29 -165.3(2) . . . . ?
C28 C23 C24 Yb1 -120.5(2) . . . . ?
C28 C23 C24 C25 172.4(2) . . . . ?
C28 C23 C24 C29 5.4(4) . . . . ?
C28 C23 C27 Yb1 121.2(2) . . . . ?
C28 C23 C27 C26 -171.9(2) . . . . ?
C28 C23 C27 C32 0.5(4) . . . . ?
C29 C24 C25 Yb1 -126.4(3) . . . . ?
C29 C24 C25 C26 165.1(2) . . . . ?
C29 C24 C25 C30 -8.0(4) . . . . ?
C30 C25 C26 Yb1 -118.9(2) . . . . ?
C30 C25 C26 C27 174.3(2) . . . . ?
C30 C25 C26 C31 2.2(4) . . . . ?
C31 C26 C27 Yb1 -121.7(2) . . . . ?
C31 C26 C27 C23 172.3(2) . . . . ?
C31 C26 C27 C32 -0.2(4) . . . . ?
